data_4028501
loop_
_publ_author_name
'Hea Jung Park'
'Ji Na Kim'
'Hyun-Ji Yoo'
'Kyung-Ryang Wee'
'Sang Ook Kang'
'Dae Won Cho'
'Ung Chan Yoon'

_publ_section_title
;
 Rational Design, Synthesis, and Characterization of Deep Blue
 Phosphorescent Ir(III) Complexes Containing
 (4'-Substituted-2'-pyridyl)-1,2,4-triazole Ancillary Ligands
;
_journal_name_full 'Journal of Organic Chemistry'
_journal_page_first 8054
_journal_page_last 8064
_journal_paper_doi 10.1021/jo4012514
_journal_volume 78
_journal_year 2013
_chemical_formula_sum 'C34 H24 Cl2 F7 Ir N6'
_chemical_formula_weight 912.69
_chemical_name_systematic
; 
 ? 
;
_space_group_IT_number 14
_symmetry_cell_setting monoclinic
_symmetry_space_group_name_Hall '-P 2yn'
_symmetry_space_group_name_H-M 'P 1 21/n 1'
_atom_sites_solution_hydrogens geom
_atom_sites_solution_primary direct
_atom_sites_solution_secondary difmap
_audit_creation_method SHELXTL
_cell_angle_alpha 90.00
_cell_angle_beta 90.385(3)
_cell_angle_gamma 90.00
_cell_formula_units_Z 4
_cell_length_a 11.2827(11)
_cell_length_b 19.8394(19)
_cell_length_c 14.7376(14)
_cell_measurement_reflns_used 9870
_cell_measurement_temperature 174(2)
_cell_measurement_theta_max 27.54
_cell_measurement_theta_min 2.27
_cell_volume 3298.8(5)
_computing_cell_refinement 'Bruker SAINT'
_computing_data_collection 'Bruker APEX2'
_computing_data_reduction 'Bruker SAINT'
_computing_molecular_graphics 'Bruker SHELXTL'
_computing_publication_material 'Bruker SHELXTL'
_computing_structure_refinement 'SHELXL-97 (Sheldrick, 2008)'
_computing_structure_solution 'SHELXS-97 (Sheldrick, 2008)'
_diffrn_ambient_temperature 174(2)
_diffrn_measured_fraction_theta_full 1.000
_diffrn_measured_fraction_theta_max 1.000
_diffrn_measurement_device_type 'Bruker APEX-II CCD'
_diffrn_measurement_method '\f and \w scans'
_diffrn_radiation_monochromator graphite
_diffrn_radiation_source 'fine-focus sealed tube'
_diffrn_radiation_type MoK\a
_diffrn_radiation_wavelength 0.71073
_diffrn_reflns_av_R_equivalents 0.0298
_diffrn_reflns_av_sigmaI/netI 0.0232
_diffrn_reflns_limit_h_max 13
_diffrn_reflns_limit_h_min -13
_diffrn_reflns_limit_k_max 24
_diffrn_reflns_limit_k_min -24
_diffrn_reflns_limit_l_max 16
_diffrn_reflns_limit_l_min -18
_diffrn_reflns_number 28979
_diffrn_reflns_theta_full 26.00
_diffrn_reflns_theta_max 26.00
_diffrn_reflns_theta_min 1.72
_exptl_absorpt_coefficient_mu 4.285
_exptl_absorpt_correction_T_max 0.6251
_exptl_absorpt_correction_T_min 0.3706
_exptl_absorpt_correction_type multi-scan
_exptl_crystal_colour yellow
_exptl_crystal_density_diffrn 1.838
_exptl_crystal_F_000 1776
_exptl_crystal_size_max 0.29
_exptl_crystal_size_mid 0.15
_exptl_crystal_size_min 0.12
_refine_diff_density_max 1.024
_refine_diff_density_min -0.556
_refine_diff_density_rms 0.088
_refine_ls_extinction_method none
_refine_ls_goodness_of_fit_ref 1.026
_refine_ls_hydrogen_treatment constr
_refine_ls_matrix_type full
_refine_ls_number_parameters 461
_refine_ls_number_reflns 6480
_refine_ls_number_restraints 0
_refine_ls_restrained_S_all 1.026
_refine_ls_R_factor_all 0.0215
_refine_ls_R_factor_gt 0.0199
_refine_ls_shift/su_max 0.004
_refine_ls_shift/su_mean 0.000
_refine_ls_structure_factor_coef Fsqd
_refine_ls_weighting_details 'calc w=1/[\s^2^(Fo^2^)+(0.0241P)^2^+4.4200P] where P=(Fo^2^+2Fc^2^)/3'
_refine_ls_weighting_scheme calc
_refine_ls_wR_factor_gt 0.0509
_refine_ls_wR_factor_ref 0.0517
_reflns_number_gt 6078
_reflns_number_total 6480
_reflns_threshold_expression >2sigma(I)
_cod_data_source_file jo4012514_si_002.cif
_cod_data_source_block ir2
_cod_database_code 4028501

loop_
_symmetry_equiv_pos_as_xyz
'x, y, z'
'-x+1/2, y+1/2, -z+1/2'
'-x, -y, -z'
'x-1/2, -y-1/2, z-1/2'

loop_
_atom_site_label
_atom_site_type_symbol
_atom_site_fract_x
_atom_site_fract_y
_atom_site_fract_z
_atom_site_U_iso_or_equiv
_atom_site_adp_type
_atom_site_occupancy
_atom_site_symmetry_multiplicity
_atom_site_calc_flag
_atom_site_refinement_flags
_atom_site_disorder_assembly
_atom_site_disorder_group
Ir1 Ir 0.609048(8) 0.789905(5) 0.596205(6) 0.01667(4) Uani 1 1 d . . .
N1 N 0.4914(2) 0.72265(11) 0.54317(15) 0.0197(4) Uani 1 1 d . . .
N2 N 0.71897(19) 0.86572(11) 0.63676(14) 0.0195(4) Uani 1 1 d . . .
N3 N 0.57758(19) 0.76865(11) 0.73797(14) 0.0195(4) Uani 1 1 d . . .
N4 N 0.7282(2) 0.71102(10) 0.62574(16) 0.0202(5) Uani 1 1 d . . .
N5 N 0.80730(19) 0.67310(11) 0.57923(15) 0.0222(5) Uani 1 1 d . . .
N6 N 0.8080(2) 0.64016(11) 0.72735(16) 0.0250(5) Uani 1 1 d . . .
F1 F 0.51958(18) 0.73114(11) 0.25453(12) 0.0437(5) Uani 1 1 d . . .
F2 F 0.84902(17) 0.86876(10) 0.29879(12) 0.0434(5) Uani 1 1 d . . .
F3 F 0.52052(16) 1.04888(8) 0.63552(13) 0.0371(4) Uani 1 1 d . . .
F4 F 0.19727(16) 0.92346(10) 0.53448(16) 0.0485(5) Uani 1 1 d . . .
F5 F 0.9443(2) 0.56621(13) 0.53335(15) 0.0707(8) Uani 1 1 d . . .
F6 F 0.93027(18) 0.52405(9) 0.66418(15) 0.0481(5) Uani 1 1 d . . .
F7 F 1.05175(18) 0.60290(12) 0.6405(2) 0.0800(9) Uani 1 1 d . . .
C1 C 0.4209(2) 0.68182(14) 0.59286(19) 0.0242(6) Uani 1 1 d . . .
H1A H 0.4292 0.6822 0.6570 0.029 Uiso 1 1 calc R . .
C2 C 0.3382(2) 0.64008(14) 0.5544(2) 0.0283(6) Uani 1 1 d . . .
H2A H 0.2911 0.6118 0.5916 0.034 Uiso 1 1 calc R . .
C3 C 0.3231(2) 0.63902(14) 0.46083(19) 0.0266(6) Uani 1 1 d . . .
C4 C 0.3958(2) 0.68053(15) 0.40998(18) 0.0267(6) Uani 1 1 d . . .
H4A H 0.3873 0.6812 0.3458 0.032 Uiso 1 1 calc R . .
C5 C 0.4809(2) 0.72112(13) 0.45114(19) 0.0220(5) Uani 1 1 d . . .
C6 C 0.5699(2) 0.76300(13) 0.40576(17) 0.0217(5) Uani 1 1 d . . .
C7 C 0.5909(3) 0.76546(15) 0.31325(19) 0.0278(6) Uani 1 1 d . . .
C8 C 0.6828(3) 0.80007(15) 0.2752(2) 0.0314(7) Uani 1 1 d . . .
H8A H 0.6955 0.8004 0.2116 0.038 Uiso 1 1 calc R . .
C9 C 0.7562(3) 0.83445(14) 0.33459(19) 0.0282(6) Uani 1 1 d . . .
C10 C 0.7404(2) 0.83504(13) 0.42692(18) 0.0230(5) Uani 1 1 d . . .
H10A H 0.7936 0.8595 0.4649 0.028 Uiso 1 1 calc R . .
C11 C 0.6464(2) 0.79973(12) 0.46466(18) 0.0198(5) Uani 1 1 d . . .
C12 C 0.2357(3) 0.59295(17) 0.4154(2) 0.0375(7) Uani 1 1 d . . .
H12A H 0.1923 0.5676 0.4616 0.045 Uiso 1 1 calc R . .
H12B H 0.2780 0.5615 0.3759 0.045 Uiso 1 1 calc R . .
H12C H 0.1798 0.6196 0.3791 0.045 Uiso 1 1 calc R . .
C13 C 0.8344(2) 0.85710(13) 0.65675(18) 0.0232(5) Uani 1 1 d . . .
H13A H 0.8665 0.8128 0.6545 0.028 Uiso 1 1 calc R . .
C14 C 0.9081(3) 0.90939(15) 0.6803(2) 0.0300(6) Uani 1 1 d . . .
H14A H 0.9894 0.9012 0.6931 0.036 Uiso 1 1 calc R . .
C15 C 0.8629(3) 0.97442(15) 0.6854(2) 0.0335(7) Uani 1 1 d . . .
C16 C 0.7433(3) 0.98356(14) 0.6647(2) 0.0283(6) Uani 1 1 d . . .
H16A H 0.7098 1.0275 0.6675 0.034 Uiso 1 1 calc R . .
C17 C 0.6721(2) 0.92903(13) 0.64012(17) 0.0205(5) Uani 1 1 d . . .
C18 C 0.5469(2) 0.93105(13) 0.61415(17) 0.0210(5) Uani 1 1 d . . .
C19 C 0.4754(2) 0.98852(13) 0.61225(19) 0.0255(6) Uani 1 1 d . . .
C20 C 0.3585(3) 0.98713(15) 0.5863(2) 0.0293(6) Uani 1 1 d . . .
H20A H 0.3112 1.0268 0.5856 0.035 Uiso 1 1 calc R . .
C21 C 0.3130(2) 0.92543(16) 0.5612(2) 0.0310(6) Uani 1 1 d . . .
C22 C 0.3780(2) 0.86680(14) 0.56120(19) 0.0263(6) Uani 1 1 d . . .
H22A H 0.3422 0.8255 0.5432 0.032 Uiso 1 1 calc R . .
C23 C 0.4970(2) 0.86842(13) 0.58797(17) 0.0207(5) Uani 1 1 d . . .
C24 C 0.9395(3) 1.03295(18) 0.7118(4) 0.0634(13) Uani 1 1 d . . .
H24A H 0.8923 1.0744 0.7108 0.076 Uiso 1 1 calc R . .
H24B H 1.0050 1.0371 0.6688 0.076 Uiso 1 1 calc R . .
H24C H 0.9715 1.0257 0.7730 0.076 Uiso 1 1 calc R . .
C25 C 0.4985(2) 0.79928(14) 0.79204(19) 0.0245(6) Uani 1 1 d . . .
H25A H 0.4458 0.8314 0.7660 0.029 Uiso 1 1 calc R . .
C26 C 0.4907(3) 0.78608(14) 0.8834(2) 0.0272(6) Uani 1 1 d . . .
H26A H 0.4325 0.8082 0.9189 0.033 Uiso 1 1 calc R . .
C27 C 0.5679(2) 0.74054(14) 0.92377(18) 0.0256(6) Uani 1 1 d . . .
C28 C 0.6488(3) 0.70800(13) 0.86827(19) 0.0235(6) Uani 1 1 d . . .
H28A H 0.7023 0.6759 0.8932 0.028 Uiso 1 1 calc R . .
C29 C 0.6510(2) 0.72256(13) 0.77635(18) 0.0203(5) Uani 1 1 d . . .
C30 C 0.7311(2) 0.69011(13) 0.71216(17) 0.0199(5) Uani 1 1 d . . .
C31 C 0.8508(2) 0.63208(13) 0.64332(19) 0.0243(5) Uani 1 1 d . . .
C32 C 0.5652(3) 0.72778(19) 1.0240(2) 0.0404(8) Uani 1 1 d . . .
H32A H 0.6257 0.6944 1.0401 0.048 Uiso 1 1 calc R . .
H32B H 0.4869 0.7107 1.0409 0.048 Uiso 1 1 calc R . .
H32C H 0.5812 0.7699 1.0565 0.048 Uiso 1 1 calc R . .
C33 C 0.9445(3) 0.58162(15) 0.6211(2) 0.0315(6) Uani 1 1 d . . .
Cl1 Cl 0.10569(11) 0.95436(6) 0.95178(11) 0.0858(4) Uani 1 1 d . A .
Cl2 Cl 0.2778(7) 0.9465(2) 0.8135(7) 0.091(2) Uani 0.588(17) 1 d P A 1
Cl2' Cl 0.2345(8) 0.9153(9) 0.7843(3) 0.092(4) Uani 0.412(17) 1 d P A 2
C34 C 0.2042(5) 0.9045(2) 0.8941(3) 0.0696(13) Uani 1 1 d . . .
H34A H 0.2620 0.8853 0.9379 0.083 Uiso 0.588(17) 1 calc PR A 1
H34B H 0.1606 0.8666 0.8658 0.083 Uiso 0.588(17) 1 calc PR A 1
H34C H 0.2807 0.9076 0.9272 0.083 Uiso 0.412(17) 1 calc PR A 2
H34D H 0.1763 0.8575 0.9009 0.083 Uiso 0.412(17) 1 calc PR A 2

loop_
_atom_site_aniso_label
_atom_site_aniso_U_11
_atom_site_aniso_U_22
_atom_site_aniso_U_33
_atom_site_aniso_U_23
_atom_site_aniso_U_13
_atom_site_aniso_U_12
Ir1 0.01926(6) 0.01690(6) 0.01386(6) -0.00017(3) 0.00048(4) 0.00021(3)
N1 0.0230(11) 0.0188(10) 0.0174(11) -0.0010(8) 0.0016(9) 0.0006(9)
N2 0.0228(11) 0.0211(10) 0.0146(10) 0.0004(8) -0.0001(8) -0.0005(9)
N3 0.0212(11) 0.0204(10) 0.0171(11) 0.0001(9) 0.0003(8) 0.0008(9)
N4 0.0226(11) 0.0196(11) 0.0184(11) -0.0005(8) 0.0041(9) -0.0002(8)
N5 0.0235(11) 0.0204(11) 0.0228(11) -0.0030(9) 0.0055(9) 0.0005(9)
N6 0.0261(12) 0.0238(11) 0.0252(12) 0.0025(9) 0.0040(9) 0.0057(9)
F1 0.0521(12) 0.0602(12) 0.0189(9) -0.0047(8) -0.0034(8) -0.0273(10)
F2 0.0475(11) 0.0550(12) 0.0279(9) -0.0010(8) 0.0131(8) -0.0270(9)
F3 0.0366(10) 0.0209(8) 0.0538(11) -0.0051(8) -0.0070(8) 0.0030(7)
F4 0.0245(9) 0.0416(11) 0.0790(15) -0.0002(10) -0.0162(9) 0.0057(8)
F5 0.0949(19) 0.0799(17) 0.0374(12) -0.0052(11) 0.0153(12) 0.0559(15)
F6 0.0534(12) 0.0307(10) 0.0603(13) 0.0064(9) 0.0144(10) 0.0154(9)
F7 0.0238(10) 0.0507(13) 0.166(3) -0.0342(16) 0.0103(13) 0.0030(9)
C1 0.0260(14) 0.0255(13) 0.0211(13) -0.0002(11) 0.0059(11) -0.0011(11)
C2 0.0271(14) 0.0273(14) 0.0305(15) -0.0018(12) 0.0098(12) -0.0063(11)
C3 0.0211(13) 0.0279(14) 0.0308(15) -0.0049(12) 0.0022(11) -0.0020(11)
C4 0.0273(15) 0.0312(15) 0.0215(14) -0.0038(11) -0.0018(11) -0.0034(11)
C5 0.0234(13) 0.0214(12) 0.0213(13) -0.0008(10) 0.0014(11) 0.0019(10)
C6 0.0249(13) 0.0220(12) 0.0182(13) -0.0003(10) -0.0014(10) -0.0020(11)
C7 0.0335(15) 0.0313(14) 0.0188(13) -0.0022(11) -0.0036(11) -0.0087(12)
C8 0.0390(17) 0.0383(16) 0.0171(14) 0.0010(12) 0.0027(12) -0.0083(13)
C9 0.0307(15) 0.0288(14) 0.0251(14) 0.0011(11) 0.0058(11) -0.0078(12)
C10 0.0257(13) 0.0226(13) 0.0208(13) -0.0002(10) 0.0003(10) -0.0031(11)
C11 0.0219(13) 0.0189(12) 0.0186(13) 0.0004(10) -0.0017(10) 0.0027(10)
C12 0.0319(16) 0.0411(18) 0.0394(18) -0.0076(14) -0.0002(13) -0.0132(14)
C13 0.0239(13) 0.0235(13) 0.0220(13) 0.0005(10) -0.0020(10) 0.0023(10)
C14 0.0225(14) 0.0315(15) 0.0360(16) -0.0006(12) -0.0055(12) -0.0021(11)
C15 0.0292(15) 0.0259(14) 0.0452(19) -0.0016(13) -0.0062(13) -0.0046(12)
C16 0.0280(15) 0.0213(13) 0.0355(16) -0.0002(11) -0.0027(12) -0.0013(11)
C17 0.0250(13) 0.0199(12) 0.0166(12) 0.0002(10) 0.0018(10) 0.0006(10)
C18 0.0243(13) 0.0205(12) 0.0183(12) 0.0015(10) 0.0006(10) 0.0000(10)
C19 0.0313(15) 0.0206(13) 0.0246(14) 0.0000(10) 0.0007(11) 0.0009(11)
C20 0.0293(15) 0.0265(14) 0.0319(16) 0.0018(12) 0.0002(12) 0.0070(12)
C21 0.0216(14) 0.0355(16) 0.0357(16) 0.0025(13) -0.0043(12) 0.0034(12)
C22 0.0233(13) 0.0272(14) 0.0283(14) -0.0010(11) -0.0029(11) -0.0014(11)
C23 0.0247(13) 0.0209(12) 0.0165(12) 0.0018(10) 0.0016(10) 0.0027(10)
C24 0.035(2) 0.0343(19) 0.120(4) -0.010(2) -0.022(2) -0.0073(15)
C25 0.0241(14) 0.0269(14) 0.0225(14) -0.0021(11) 0.0022(11) 0.0061(11)
C26 0.0261(15) 0.0312(15) 0.0244(15) -0.0039(11) 0.0057(11) 0.0062(11)
C27 0.0295(14) 0.0298(14) 0.0177(13) 0.0001(11) 0.0039(11) -0.0005(12)
C28 0.0245(14) 0.0262(14) 0.0199(14) 0.0016(10) 0.0003(11) 0.0027(10)
C29 0.0225(13) 0.0192(12) 0.0193(13) 0.0013(10) 0.0025(10) -0.0008(10)
C30 0.0224(13) 0.0176(12) 0.0199(13) -0.0005(10) 0.0005(10) 0.0008(10)
C31 0.0248(13) 0.0217(13) 0.0265(14) 0.0007(11) 0.0054(11) 0.0014(11)
C32 0.0461(19) 0.054(2) 0.0211(16) 0.0045(14) 0.0088(14) 0.0141(16)
C33 0.0300(15) 0.0276(14) 0.0372(17) 0.0001(12) 0.0091(12) 0.0056(12)
Cl1 0.0638(7) 0.0671(7) 0.1270(12) -0.0299(7) 0.0365(7) -0.0043(6)
Cl2 0.093(3) 0.077(2) 0.104(4) 0.0326(19) 0.051(3) 0.0078(19)
Cl2' 0.069(3) 0.163(9) 0.0452(19) 0.017(2) 0.0050(17) 0.054(4)
C34 0.099(4) 0.058(3) 0.052(3) 0.008(2) 0.020(2) 0.021(2)

loop_
_atom_type_symbol
_atom_type_description
_atom_type_scat_dispersion_real
_atom_type_scat_dispersion_imag
_atom_type_scat_source
C C 0.0033 0.0016 'International Tables Vol C Tables 4.2.6.8 and 6.1.1.4'
H H 0.0000 0.0000 'International Tables Vol C Tables 4.2.6.8 and 6.1.1.4'
N N 0.0061 0.0033 'International Tables Vol C Tables 4.2.6.8 and 6.1.1.4'
F F 0.0171 0.0103 'International Tables Vol C Tables 4.2.6.8 and 6.1.1.4'
Cl Cl 0.1484 0.1585 'International Tables Vol C Tables 4.2.6.8 and 6.1.1.4'
Ir Ir -1.4442 7.9887 'International Tables Vol C Tables 4.2.6.8 and 6.1.1.4'

loop_
_geom_angle_atom_site_label_1
_geom_angle_atom_site_label_2
_geom_angle_atom_site_label_3
_geom_angle
C11 Ir1 C23 90.13(10)
C11 Ir1 N1 80.34(10)
C23 Ir1 N1 94.41(10)
C11 Ir1 N2 94.64(10)
C23 Ir1 N2 80.02(10)
N1 Ir1 N2 172.55(8)
C11 Ir1 N4 97.74(9)
C23 Ir1 N4 171.39(9)
N1 Ir1 N4 90.34(9)
N2 Ir1 N4 95.82(9)
C11 Ir1 N3 173.80(9)
C23 Ir1 N3 95.86(9)
N1 Ir1 N3 97.61(8)
N2 Ir1 N3 87.94(8)
N4 Ir1 N3 76.37(9)
C1 N1 C5 118.5(2)
C1 N1 Ir1 124.67(18)
C5 N1 Ir1 116.75(17)
C13 N2 C17 119.0(2)
C13 N2 Ir1 123.89(18)
C17 N2 Ir1 117.08(17)
C25 N3 C29 117.6(2)
C25 N3 Ir1 126.72(18)
C29 N3 Ir1 115.53(17)
C30 N4 N5 107.3(2)
C30 N4 Ir1 115.96(17)
N5 N4 Ir1 136.77(18)
C31 N5 N4 102.7(2)
C30 N6 C31 99.9(2)
N1 C1 C2 122.7(3)
C1 C2 C3 120.0(3)
C4 C3 C2 117.3(2)
C4 C3 C12 120.7(3)
C2 C3 C12 121.9(3)
C3 C4 C5 121.2(3)
N1 C5 C4 120.2(2)
N1 C5 C6 112.7(2)
C4 C5 C6 127.0(2)
C7 C6 C11 118.4(2)
C7 C6 C5 126.2(2)
C11 C6 C5 115.2(2)
F1 C7 C8 116.0(2)
F1 C7 C6 120.3(2)
C8 C7 C6 123.8(3)
C7 C8 C9 116.2(3)
F2 C9 C10 119.0(2)
F2 C9 C8 117.5(3)
C10 C9 C8 123.4(3)
C9 C10 C11 119.7(3)
C10 C11 C6 118.4(2)
C10 C11 Ir1 127.2(2)
C6 C11 Ir1 114.34(19)
N2 C13 C14 122.9(2)
C13 C14 C15 119.6(3)
C14 C15 C16 117.7(3)
C14 C15 C24 121.5(3)
C16 C15 C24 120.8(3)
C15 C16 C17 120.8(3)
N2 C17 C16 120.1(2)
N2 C17 C18 113.0(2)
C16 C17 C18 126.9(2)
C19 C18 C23 118.8(2)
C19 C18 C17 125.8(2)
C23 C18 C17 115.4(2)
F3 C19 C20 116.8(2)
F3 C19 C18 120.3(2)
C20 C19 C18 122.9(3)
C19 C20 C21 116.7(3)
F4 C21 C22 119.1(3)
F4 C21 C20 117.3(3)
C22 C21 C20 123.6(3)
C21 C22 C23 119.5(3)
C22 C23 C18 118.4(2)
C22 C23 Ir1 127.0(2)
C18 C23 Ir1 114.54(19)
N3 C25 C26 122.8(3)
C25 C26 C27 120.0(3)
C26 C27 C28 117.6(2)
C26 C27 C32 121.0(3)
C28 C27 C32 121.3(3)
C29 C28 C27 119.7(3)
N3 C29 C28 122.3(2)
N3 C29 C30 113.9(2)
C28 C29 C30 123.8(2)
N6 C30 N4 113.6(2)
N6 C30 C29 128.5(2)
N4 C30 C29 117.9(2)
N5 C31 N6 116.5(2)
N5 C31 C33 120.6(2)
N6 C31 C33 122.9(3)
F7 C33 F6 106.8(3)
F7 C33 F5 106.4(3)
F6 C33 F5 105.7(3)
F7 C33 C31 112.9(3)
F6 C33 C31 112.7(2)
F5 C33 C31 111.8(3)
Cl2' C34 Cl2 31.1(3)
Cl2' C34 Cl1 122.9(4)
Cl2 C34 Cl1 113.0(3)

loop_
_geom_bond_atom_site_label_1
_geom_bond_atom_site_label_2
_geom_bond_distance
Ir1 C11 1.996(3)
Ir1 C23 2.009(3)
Ir1 N1 2.034(2)
Ir1 N2 2.037(2)
Ir1 N4 2.107(2)
Ir1 N3 2.163(2)
N1 C1 1.354(3)
N1 C5 1.361(3)
N2 C13 1.345(3)
N2 C17 1.364(3)
N3 C25 1.345(3)
N3 C29 1.355(3)
N4 C30 1.340(3)
N4 N5 1.356(3)
N5 C31 1.338(4)
N6 C30 1.335(3)
N6 C31 1.342(4)
F1 C7 1.360(3)
F2 C9 1.359(3)
F3 C19 1.345(3)
F4 C21 1.361(3)
F5 C33 1.328(4)
F6 C33 1.317(4)
F7 C33 1.311(4)
C1 C2 1.368(4)
C2 C3 1.388(4)
C3 C4 1.386(4)
C3 C12 1.498(4)
C4 C5 1.389(4)
C5 C6 1.468(4)
C6 C7 1.386(4)
C6 C11 1.421(4)
C7 C8 1.367(4)
C8 C9 1.381(4)
C9 C10 1.374(4)
C10 C11 1.391(4)
C13 C14 1.372(4)
C14 C15 1.389(4)
C15 C16 1.393(4)
C15 C24 1.498(4)
C16 C17 1.394(4)
C17 C18 1.462(4)
C18 C19 1.397(4)
C18 C23 1.416(4)
C19 C20 1.372(4)
C20 C21 1.377(4)
C21 C22 1.375(4)
C22 C23 1.398(4)
C25 C26 1.376(4)
C26 C27 1.386(4)
C27 C28 1.388(4)
C27 C32 1.499(4)
C28 C29 1.385(4)
C29 C30 1.462(4)
C31 C33 1.494(4)
Cl1 C34 1.717(4)
Cl2 C34 1.676(5)
Cl2' C34 1.670(6)
